data_5000186
loop_
_publ_author_name
'Fawcett, J. K.'
'Trotter, J.'

_publ_section_title
;
 The Crystal and Molecular Structure of Coronene
;
_journal_issue 1418
_journal_name_full
;
 Proceedings of the Royal Society A: Mathematical, Physical
 and Engineering Sciences
;
_journal_page_first 366
_journal_page_last 376
_journal_paper_doi 10.1098/rspa.1966.0017
_journal_volume 289
_journal_year 1966
_chemical_formula_sum 'C24 H12'
_space_group_IT_number 14
_symmetry_cell_setting monoclinic
_symmetry_space_group_name_Hall '-P 2yab'
_symmetry_space_group_name_H-M 'P 1 21/a 1'
_cell_angle_alpha 90
_cell_angle_beta 110.9
_cell_angle_gamma 90
_cell_formula_units_Z 2
_cell_length_a 16.119
_cell_length_b 4.702
_cell_length_c 10.102
_cod_original_sg_symbol_H-M 'P 21/a'
_cod_database_code 5000186

loop_
_symmetry_equiv_pos_site_id
_symmetry_equiv_pos_as_xyz
1 x,y,z
2 1/2-x,1/2+y,-z
3 -x,-y,-z
4 -1/2+x,-1/2-y,z

loop_
_atom_site_label
_atom_site_type_symbol
_atom_site_fract_x
_atom_site_fract_y
_atom_site_fract_z
C1 C -0.12010 -0.40790 0.03810
C10 C -0.06060 -0.20290 0.01830
C11 C 0.00570 -0.08230 0.13800
C12 C -0.06660 -0.12100 -0.12060
C2 C -0.11220 -0.47880 0.17820
C3 C -0.04970 -0.36000 0.29130
C4 C 0.01210 -0.16070 0.27860
C5 C 0.07990 -0.03390 0.39410
C6 C 0.13640 0.15550 0.37610
C7 C -0.13390 -0.24440 -0.24100
C8 C -0.19090 -0.44900 -0.21670
C9 C -0.18430 -0.52860 -0.08470
H2 H -0.15740 -0.63380 0.19460
H3 H -0.04440 -0.42140 0.39400
H5 H 0.08270 -0.09550 0.49550
H6 H 0.18760 0.24620 0.46470
H8 H -0.24060 -0.54400 -0.30840
H9 H -0.22830 -0.68480 -0.06960
C12B C 0.06660 0.12100 0.12060
C11B C -0.00570 0.08230 -0.13800
C7B C 0.13390 0.24440 0.24100
C6B C -0.13640 -0.15550 -0.37610
C10B C 0.06060 0.20290 -0.01830
C4B C -0.01210 0.16070 -0.27860
C8B C 0.19090 0.44900 0.21670
C5B C -0.07990 0.03390 -0.39410
H6B H -0.18760 -0.24620 -0.46470
C1B C 0.12010 0.40790 -0.03810
C3B C 0.04970 0.36000 -0.29130
C9B C 0.18430 0.52860 0.08470
H8B H 0.24060 0.54400 0.30840
H5B H -0.08270 0.09550 -0.49550
C2B C 0.11220 0.47880 -0.17820
H3B H 0.04440 0.42140 -0.39400
H9B H 0.22830 0.68480 0.06960
H2B H 0.15740 0.63380 -0.19460

loop_
_atom_type_symbol
_atom_type_radius_bond
C 0.68
H 0.20
